data_4064354
loop_
_publ_author_name
'Zhang, Congying'
'Li, Bin'
'Song, Haibin'
'Xu, Shansheng'
'Wang, Baiquan'

_publ_section_title
;
 Reactions of Unsymmetrically Substituted N-Heterocyclic Carbenes with
 Ru3(CO)12
;
_journal_issue 11
_journal_name_full Organometallics
_journal_page_first 3029
_journal_paper_doi 10.1021/om2000647
_journal_volume 30
_journal_year 2011
_chemical_formula_sum 'C11 H13 I N2 O3 Ru'
_chemical_formula_weight 449.20
_chemical_name_systematic
; 
 ? 
;
_space_group_IT_number 15
_symmetry_cell_setting monoclinic
_symmetry_space_group_name_Hall '-C 2yc'
_symmetry_space_group_name_H-M 'C 1 2/c 1'
_atom_sites_solution_hydrogens geom
_atom_sites_solution_primary direct
_atom_sites_solution_secondary difmap
_audit_creation_method SHELXL-97
_cell_angle_alpha 90.00
_cell_angle_beta 93.07(3)
_cell_angle_gamma 90.00
_cell_formula_units_Z 8
_cell_length_a 14.133(3)
_cell_length_b 9.1977(18)
_cell_length_c 22.062(4)
_cell_measurement_reflns_used 4224
_cell_measurement_temperature 113(2)
_cell_measurement_theta_max 27.487
_cell_measurement_theta_min 1.849
_cell_volume 2863.7(10)
_computing_cell_refinement crystalclear
_computing_data_collection crystalclear
_computing_data_reduction crystalclear
_computing_molecular_graphics 'Bruker SHELXTL'
_computing_publication_material 'Bruker SHELXTL'
_computing_structure_refinement 'SHELXL-97 (Sheldrick, 1997)'
_computing_structure_solution 'SHELXS-97 (Sheldrick, 1990)'
_diffrn_ambient_temperature 113(2)
_diffrn_detector_area_resol_mean 7.31
_diffrn_measured_fraction_theta_full 0.993
_diffrn_measured_fraction_theta_max 0.993
_diffrn_measurement_device_type 'rigaku saturn'
_diffrn_measurement_method '\w scans'
_diffrn_radiation_monochromator multilayer
_diffrn_radiation_source 'rotating anode'
_diffrn_radiation_type MoK\a
_diffrn_radiation_wavelength 0.71073
_diffrn_reflns_av_R_equivalents 0.0541
_diffrn_reflns_av_sigmaI/netI 0.0615
_diffrn_reflns_limit_h_max 16
_diffrn_reflns_limit_h_min -16
_diffrn_reflns_limit_k_max 10
_diffrn_reflns_limit_k_min -10
_diffrn_reflns_limit_l_max 26
_diffrn_reflns_limit_l_min -12
_diffrn_reflns_number 7878
_diffrn_reflns_theta_full 25.01
_diffrn_reflns_theta_max 25.01
_diffrn_reflns_theta_min 1.85
_diffrn_standards_decay_% 0
_diffrn_standards_interval_count 0
_diffrn_standards_interval_time 0
_diffrn_standards_number 0
_exptl_absorpt_coefficient_mu 3.252
_exptl_absorpt_correction_T_max 0.5921
_exptl_absorpt_correction_T_min 0.5091
_exptl_absorpt_correction_type multi-scan
_exptl_absorpt_process_details crystalclear
_exptl_crystal_density_diffrn 2.084
_exptl_crystal_density_method 'not measured'
_exptl_crystal_F_000 1712
_exptl_crystal_size_max 0.24
_exptl_crystal_size_mid 0.20
_exptl_crystal_size_min 0.18
_refine_diff_density_max 4.038
_refine_diff_density_min -2.438
_refine_diff_density_rms 0.258
_refine_ls_extinction_method none
_refine_ls_goodness_of_fit_ref 1.195
_refine_ls_hydrogen_treatment constr
_refine_ls_matrix_type full
_refine_ls_number_parameters 166
_refine_ls_number_reflns 2497
_refine_ls_number_restraints 12
_refine_ls_restrained_S_all 1.194
_refine_ls_R_factor_all 0.0729
_refine_ls_R_factor_gt 0.0654
_refine_ls_shift/su_max 0.002
_refine_ls_shift/su_mean 0.000
_refine_ls_structure_factor_coef Fsqd
_refine_ls_weighting_details 'calc w=1/[\s^2^(Fo^2^)+(0.1800P)^2^+20.0000P] where P=(Fo^2^+2Fc^2^)/3'
_refine_ls_weighting_scheme calc
_refine_ls_wR_factor_gt 0.2603
_refine_ls_wR_factor_ref 0.2670
_reflns_number_gt 2074
_reflns_number_total 2497
_reflns_threshold_expression >2sigma(I)
_cod_data_source_file om2000647_si_001.cif
_cod_data_source_block Complex_2
_cod_depositor_comments
;
The following automatic conversions were performed:

'_symmetry_cell_setting' value 'Monoclinic' changed to 'monoclinic'
according to /home/saulius/struct/CIF-dictionaries/cif_core.dic
dictionary named 'cif_core.dic' version 2.4.1 from 2010-06-29.

Automatic conversion script
Id: cif_fix_values 1715 2011-07-08 13:25:40Z adriana 
;
_cod_original_cell_volume 2863.8(10)
_cod_original_sg_symbol_H-M C2/c
_cod_database_code 4064354

loop_
_symmetry_equiv_pos_as_xyz
'x, y, z'
'-x, y, -z+1/2'
'x+1/2, y+1/2, z'
'-x+1/2, y+1/2, -z+1/2'
'-x, -y, -z'
'x, -y, z-1/2'
'-x+1/2, -y+1/2, -z'
'x+1/2, -y+1/2, z-1/2'

loop_
_atom_site_label
_atom_site_type_symbol
_atom_site_fract_x
_atom_site_fract_y
_atom_site_fract_z
_atom_site_U_iso_or_equiv
_atom_site_adp_type
_atom_site_occupancy
_atom_site_symmetry_multiplicity
_atom_site_calc_flag
_atom_site_refinement_flags
I1 I 0.27966(6) 1.01291(9) 0.55477(4) 0.0172(4) Uani 1 1 d .
Ru1 Ru 0.19809(7) 1.03372(14) 0.66583(4) 0.0170(4) Uani 1 1 d .
C1 C 0.1342(9) 1.0522(18) 0.7385(6) 0.027(3) Uani 1 1 d .
C2 C 0.2271(9) 1.2449(14) 0.6613(5) 0.020(3) Uani 1 1 d .
C3 C 0.3186(11) 0.9768(14) 0.7066(5) 0.021(3) Uani 1 1 d .
C4 C 0.1661(9) 0.8068(14) 0.6634(6) 0.025(3) Uani 1 1 d .
H4A H 0.2197 0.7543 0.6462 0.030 Uiso 1 1 calc R
H4B H 0.1605 0.7719 0.7055 0.030 Uiso 1 1 calc R
C5 C 0.0733(9) 0.7674(14) 0.6255(5) 0.021(3) Uani 1 1 d .
C6 C 0.0036(10) 0.6894(18) 0.6649(6) 0.035(4) Uani 1 1 d .
H6A H -0.0236 0.7594 0.6926 0.053 Uiso 1 1 calc R
H6B H 0.0369 0.6130 0.6885 0.053 Uiso 1 1 calc R
H6C H -0.0472 0.6459 0.6389 0.053 Uiso 1 1 calc R
C7 C 0.0922(12) 0.6740(17) 0.5715(6) 0.039(4) Uani 1 1 d .
H7A H 0.0321 0.6497 0.5497 0.058 Uiso 1 1 calc R
H7B H 0.1241 0.5844 0.5853 0.058 Uiso 1 1 calc R
H7C H 0.1328 0.7270 0.5444 0.058 Uiso 1 1 calc R
C8 C 0.0664(9) 1.0344(16) 0.6175(5) 0.018(3) Uani 1 1 d .
C9 C -0.0558(9) 0.9243(17) 0.5717(6) 0.022(3) Uani 1 1 d U
H9 H -0.0966 0.8488 0.5568 0.026 Uiso 1 1 calc R
C10 C -0.0679(9) 1.0612(18) 0.5645(6) 0.024(3) Uani 1 1 d U
H10 H -0.1203 1.1061 0.5432 0.029 Uiso 1 1 calc R
C11 C 0.0246(10) 1.2919(17) 0.5940(7) 0.035(4) Uani 1 1 d .
H11A H 0.0278 1.3259 0.6362 0.053 Uiso 1 1 calc R
H11B H -0.0274 1.3415 0.5713 0.053 Uiso 1 1 calc R
H11C H 0.0845 1.3134 0.5755 0.053 Uiso 1 1 calc R
O1 O 0.0989(7) 1.0559(16) 0.7827(4) 0.045(3) Uani 1 1 d .
O2 O 0.2458(7) 1.3636(12) 0.6579(4) 0.037(2) Uani 1 1 d .
O3 O 0.3837(6) 0.9286(13) 0.7293(4) 0.030(2) Uani 1 1 d .
N1 N 0.0075(7) 1.1323(14) 0.5927(5) 0.025(3) Uani 1 1 d .
N2 N 0.0273(7) 0.9092(12) 0.6048(4) 0.017(2) Uani 1 1 d .

loop_
_atom_site_aniso_label
_atom_site_aniso_U_11
_atom_site_aniso_U_22
_atom_site_aniso_U_33
_atom_site_aniso_U_23
_atom_site_aniso_U_13
_atom_site_aniso_U_12
I1 0.0136(6) 0.0224(6) 0.0158(6) -0.0055(3) 0.0021(4) -0.0003(3)
Ru1 0.0124(6) 0.0233(8) 0.0149(6) -0.0004(4) -0.0017(4) -0.0010(4)
C1 0.020(6) 0.035(9) 0.026(7) 0.003(6) -0.004(6) 0.001(6)
C2 0.026(6) 0.010(7) 0.023(6) 0.000(5) -0.002(5) -0.004(5)
C3 0.034(8) 0.024(7) 0.004(5) 0.005(5) 0.004(6) -0.011(6)
C4 0.028(6) 0.008(7) 0.037(7) -0.003(6) -0.004(6) 0.000(6)
C5 0.027(6) 0.013(7) 0.023(6) 0.006(5) -0.001(5) -0.005(5)
C6 0.031(7) 0.041(10) 0.033(7) 0.021(7) -0.005(6) -0.011(7)
C7 0.066(10) 0.018(8) 0.031(7) -0.006(6) -0.004(7) 0.002(8)
C8 0.018(6) 0.029(8) 0.009(5) -0.003(5) 0.007(5) 0.013(6)
C9 0.014(5) 0.032(7) 0.019(5) -0.008(5) 0.000(4) -0.010(5)
C10 0.019(5) 0.031(7) 0.023(5) 0.014(5) 0.002(5) 0.012(5)
C11 0.039(8) 0.027(9) 0.038(8) -0.007(7) -0.009(7) 0.009(7)
O1 0.025(5) 0.091(10) 0.019(5) -0.002(6) 0.004(4) -0.033(7)
O2 0.041(6) 0.027(7) 0.042(6) -0.002(5) -0.002(5) -0.008(5)
O3 0.016(4) 0.041(7) 0.033(5) 0.008(5) -0.013(4) -0.002(5)
N1 0.018(5) 0.026(7) 0.029(6) -0.011(5) -0.003(5) 0.000(5)
N2 0.022(5) 0.013(6) 0.016(5) 0.005(4) 0.001(4) 0.000(5)

loop_
_atom_type_symbol
_atom_type_description
_atom_type_scat_dispersion_real
_atom_type_scat_dispersion_imag
_atom_type_scat_source
C C 0.0033 0.0016 'International Tables Vol C Tables 4.2.6.8 and 6.1.1.4'
H H 0.0000 0.0000 'International Tables Vol C Tables 4.2.6.8 and 6.1.1.4'
N N 0.0061 0.0033 'International Tables Vol C Tables 4.2.6.8 and 6.1.1.4'
O O 0.0106 0.0060 'International Tables Vol C Tables 4.2.6.8 and 6.1.1.4'
Ru Ru -1.2594 0.8363 'International Tables Vol C Tables 4.2.6.8 and 6.1.1.4'
I I -0.4742 1.8119 'International Tables Vol C Tables 4.2.6.8 and 6.1.1.4'

loop_
_geom_angle_atom_site_label_1
_geom_angle_atom_site_label_2
_geom_angle_atom_site_label_3
_geom_angle
C1 Ru1 C3 94.5(5)
C1 Ru1 C2 93.7(6)
C3 Ru1 C2 96.2(5)
C1 Ru1 C8 88.8(5)
C3 Ru1 C8 164.5(5)
C2 Ru1 C8 98.7(5)
C1 Ru1 C4 89.9(6)
C3 Ru1 C4 85.9(5)
C2 Ru1 C4 175.7(5)
C8 Ru1 C4 79.0(5)
C1 Ru1 I1 175.8(4)
C3 Ru1 I1 89.7(4)
C2 Ru1 I1 85.8(4)
C8 Ru1 I1 87.2(3)
C4 Ru1 I1 90.4(4)
O1 C1 Ru1 175.9(15)
O2 C2 Ru1 178.1(12)
O3 C3 Ru1 172.1(12)
C5 C4 Ru1 114.3(8)
C5 C4 H4A 108.7
Ru1 C4 H4A 108.7
C5 C4 H4B 108.7
Ru1 C4 H4B 108.7
H4A C4 H4B 107.6
C7 C5 N2 110.2(10)
C7 C5 C6 109.3(12)
N2 C5 C6 107.2(11)
C7 C5 C4 112.1(11)
N2 C5 C4 107.2(10)
C6 C5 C4 110.7(10)
C5 C6 H6A 109.5
C5 C6 H6B 109.5
H6A C6 H6B 109.5
C5 C6 H6C 109.5
H6A C6 H6C 109.5
H6B C6 H6C 109.5
C5 C7 H7A 109.5
C5 C7 H7B 109.5
H7A C7 H7B 109.5
C5 C7 H7C 109.5
H7A C7 H7C 109.5
H7B C7 H7C 109.5
N2 C8 N1 105.2(11)
N2 C8 Ru1 117.6(10)
N1 C8 Ru1 137.2(11)
C10 C9 N2 105.9(12)
C10 C9 H9 127.1
N2 C9 H9 127.1
C9 C10 N1 108.6(10)
C9 C10 H10 125.7
N1 C10 H10 125.7
N1 C11 H11A 109.5
N1 C11 H11B 109.5
H11A C11 H11B 109.5
N1 C11 H11C 109.5
H11A C11 H11C 109.5
H11B C11 H11C 109.5
C8 N1 C10 108.6(12)
C8 N1 C11 124.4(11)
C10 N1 C11 127.0(12)
C8 N2 C9 111.8(11)
C8 N2 C5 121.7(11)
C9 N2 C5 126.5(11)

loop_
_geom_bond_atom_site_label_1
_geom_bond_atom_site_label_2
_geom_bond_distance
I1 Ru1 2.7699(15)
Ru1 C1 1.891(15)
Ru1 C3 1.954(15)
Ru1 C2 1.988(13)
Ru1 C8 2.094(13)
Ru1 C4 2.136(13)
C1 O1 1.118(18)
C2 O2 1.127(17)
C3 O3 1.116(17)
C4 C5 1.560(17)
C4 H4A 0.9900
C4 H4B 0.9900
C5 C7 1.504(18)
C5 N2 1.516(16)
C5 C6 1.527(18)
C6 H6A 0.9800
C6 H6B 0.9800
C6 H6C 0.9800
C7 H7A 0.9800
C7 H7B 0.9800
C7 H7C 0.9800
C8 N2 1.301(18)
C8 N1 1.325(17)
C9 C10 1.28(2)
C9 N2 1.357(16)
C9 H9 0.9500
C10 N1 1.371(18)
C10 H10 0.9500
C11 N1 1.487(19)
C11 H11A 0.9800
C11 H11B 0.9800
C11 H11C 0.9800

loop_
_geom_torsion_atom_site_label_1
_geom_torsion_atom_site_label_2
_geom_torsion_atom_site_label_3
_geom_torsion_atom_site_label_4
_geom_torsion
C3 Ru1 C1 O1 -42(18)
C2 Ru1 C1 O1 -138(18)
C8 Ru1 C1 O1 123(18)
C4 Ru1 C1 O1 44(18)
I1 Ru1 C1 O1 140(14)
C1 Ru1 C2 O2 149(34)
C3 Ru1 C2 O2 54(34)
C8 Ru1 C2 O2 -122(34)
C4 Ru1 C2 O2 -64(37)
I1 Ru1 C2 O2 -35(34)
C1 Ru1 C3 O3 89(8)
C2 Ru1 C3 O3 -177(8)
C8 Ru1 C3 O3 -13(10)
C4 Ru1 C3 O3 -1(8)
I1 Ru1 C3 O3 -91(8)
C1 Ru1 C4 C5 93.1(10)
C3 Ru1 C4 C5 -172.4(10)
C2 Ru1 C4 C5 -54(7)
C8 Ru1 C4 C5 4.3(9)
I1 Ru1 C4 C5 -82.7(9)
Ru1 C4 C5 C7 116.5(11)
Ru1 C4 C5 N2 -4.5(13)
Ru1 C4 C5 C6 -121.2(11)
C1 Ru1 C8 N2 -93.6(10)
C3 Ru1 C8 N2 9(2)
C2 Ru1 C8 N2 172.9(9)
C4 Ru1 C8 N2 -3.4(9)
I1 Ru1 C8 N2 87.6(9)
C1 Ru1 C8 N1 88.9(14)
C3 Ru1 C8 N1 -168.6(16)
C2 Ru1 C8 N1 -4.6(14)
C4 Ru1 C8 N1 179.1(14)
I1 Ru1 C8 N1 -89.9(13)
N2 C9 C10 N1 0.4(13)
N2 C8 N1 C10 -0.2(14)
Ru1 C8 N1 C10 177.5(10)
N2 C8 N1 C11 -178.1(11)
Ru1 C8 N1 C11 0(2)
C9 C10 N1 C8 -0.1(14)
C9 C10 N1 C11 177.7(12)
N1 C8 N2 C9 0.5(14)
Ru1 C8 N2 C9 -177.8(8)
N1 C8 N2 C5 180.0(10)
Ru1 C8 N2 C5 1.7(15)
C10 C9 N2 C8 -0.5(14)
C10 C9 N2 C5 180.0(11)
C7 C5 N2 C8 -120.3(13)
C6 C5 N2 C8 120.8(13)
C4 C5 N2 C8 1.9(15)
C7 C5 N2 C9 59.1(16)
C6 C5 N2 C9 -59.7(15)
C4 C5 N2 C9 -178.6(11)
